data_2205191
loop_
_publ_author_name
'Pengying Zhao'
'Qiyun Shao'
'Weiyi Zhou'
'Jie Li'
'Chunbao Li'

_publ_section_title
;
2-Hydroxy-1-phenylethanone
;
_journal_issue 2
_journal_name_full 'Acta Crystallographica, Section E'
_journal_page_first o328
_journal_page_last o329
_journal_paper_doi 10.1107/S1600536805000760
_journal_volume 61
_journal_year 2005
_chemical_formula_iupac 'C8 H8 O2'
_chemical_formula_moiety 'C8 H8 O2'
_chemical_formula_sum 'C8 H8 O2'
_chemical_formula_weight 136.14
_chemical_melting_point 361
_chemical_name_systematic
;
2-hydroxy-1-phenylethanone
;
_space_group_IT_number 19
_symmetry_cell_setting orthorhombic
_symmetry_space_group_name_Hall 'P 2ac 2ab'
_symmetry_space_group_name_H-M 'P 21 21 21'
_atom_sites_solution_hydrogens geom
_atom_sites_solution_primary direct
_atom_sites_solution_secondary difmap
_cell_angle_alpha 90.00
_cell_angle_beta 90.00
_cell_angle_gamma 90.00
_cell_formula_units_Z 4
_cell_length_a 4.8223(15)
_cell_length_b 5.4732(16)
_cell_length_c 25.484(7)
_cell_measurement_reflns_used 1318
_cell_measurement_temperature 293(2)
_cell_measurement_theta_max 23.5
_cell_measurement_theta_min 3.2
_cell_volume 672.6(3)
_computing_cell_refinement 'SAINT (Bruker, 1997)'
_computing_data_collection 'SMART (Bruker, 1997)'
_computing_data_reduction SMART
_computing_molecular_graphics 'SHELXTL (Bruker, 1997)'
_computing_publication_material SHELXTL
_computing_structure_refinement 'SHELXL97 (Sheldrick, 1997)'
_computing_structure_solution 'SHELXS97 (Sheldrick, 1997)'
_diffrn_ambient_temperature 293(2)
_diffrn_measured_fraction_theta_full 0.999
_diffrn_measured_fraction_theta_max 0.999
_diffrn_measurement_device_type 'Bruker SMART CCD area-detector'
_diffrn_measurement_method '\f and \w'
_diffrn_radiation_monochromator graphite
_diffrn_radiation_source 'fine-focus sealed tube'
_diffrn_radiation_type 'Mo K\a'
_diffrn_radiation_wavelength 0.71073
_diffrn_reflns_av_R_equivalents 0.033
_diffrn_reflns_av_sigmaI/netI 0.028
_diffrn_reflns_limit_h_max 4
_diffrn_reflns_limit_h_min -6
_diffrn_reflns_limit_k_max 5
_diffrn_reflns_limit_k_min -6
_diffrn_reflns_limit_l_max 31
_diffrn_reflns_limit_l_min -32
_diffrn_reflns_number 3890
_diffrn_reflns_theta_full 26.5
_diffrn_reflns_theta_max 26.5
_diffrn_reflns_theta_min 1.6
_diffrn_standards_decay_% 0
_diffrn_standards_interval_count 0
_diffrn_standards_number 0
_exptl_absorpt_coefficient_mu 0.10
_exptl_absorpt_correction_type none
_exptl_crystal_colour colourless
_exptl_crystal_density_diffrn 1.344
_exptl_crystal_density_method 'not measured'
_exptl_crystal_description block
_exptl_crystal_F_000 288
_exptl_crystal_size_max 0.20
_exptl_crystal_size_mid 0.16
_exptl_crystal_size_min 0.12
_refine_diff_density_max 0.28
_refine_diff_density_min -0.290
_refine_ls_extinction_method none
_refine_ls_goodness_of_fit_ref 1.23
_refine_ls_hydrogen_treatment mixed
_refine_ls_matrix_type full
_refine_ls_number_parameters 95
_refine_ls_number_reflns 855
_refine_ls_number_restraints 0
_refine_ls_restrained_S_all 1.23
_refine_ls_R_factor_all 0.063
_refine_ls_R_factor_gt 0.036
_refine_ls_shift/su_max 0.000
_refine_ls_shift/su_mean 0.000
_refine_ls_structure_factor_coef Fsqd
_refine_ls_weighting_details 'calc w = 1/[\s^2^(Fo^2^)+(0.0813P)^2^] where P = (Fo^2^+2Fc^2^)/3'
_refine_ls_weighting_scheme calc
_refine_ls_wR_factor_gt 0.102
_refine_ls_wR_factor_ref 0.142
_reflns_number_gt 650
_reflns_number_total 855
_reflns_threshold_expression I>2\s(I)
_cod_data_source_file ya6231.cif
_cod_data_source_block I
_cod_database_code 2205191

loop_
_symmetry_equiv_pos_as_xyz
'x, y, z'
'-x+1/2, -y, z+1/2'
'-x, y+1/2, -z+1/2'
'x+1/2, -y+1/2, -z'

loop_
_atom_site_label
_atom_site_fract_x
_atom_site_fract_y
_atom_site_fract_z
_atom_site_U_iso_or_equiv
_atom_site_adp_type
_atom_site_calc_flag
_atom_site_refinement_flags
_atom_site_occupancy
_atom_site_type_symbol
O1 -0.2586(5) 0.2435(4) 0.17140(9) 0.0524(7) Uani d . 1 O
O2 -0.3831(6) 0.5308(5) 0.25028(10) 0.0555(7) Uani d . 1 O
H2 -0.453(11) 0.665(9) 0.2659(15) 0.084(15) Uiso d . 1 H
C1 -0.1868(7) 0.6205(6) 0.21442(12) 0.0428(8) Uani d . 1 C
H1A -0.0138 0.6533 0.2325 0.051 Uiso calc R 1 H
H1B -0.2529 0.7726 0.1994 0.051 Uiso calc R 1 H
C2 -0.1378(6) 0.4377(5) 0.17132(12) 0.0365(7) Uani d . 1 C
C3 0.0644(7) 0.5022(5) 0.12952(11) 0.0359(7) Uani d . 1 C
C4 0.2236(6) 0.7135(6) 0.13124(13) 0.0445(8) Uani d . 1 C
H4 0.2040 0.8218 0.1591 0.053 Uiso calc R 1 H
C5 0.4114(8) 0.7631(7) 0.09163(13) 0.0540(9) Uani d . 1 C
H5 0.5190 0.9039 0.0932 0.065 Uiso calc R 1 H
C6 0.4395(8) 0.6059(7) 0.05016(14) 0.0542(9) Uani d . 1 C
H6 0.5648 0.6405 0.0234 0.065 Uiso calc R 1 H
C7 0.2824(8) 0.3972(7) 0.04818(13) 0.0533(9) Uani d . 1 C
H7 0.3025 0.2897 0.0202 0.064 Uiso calc R 1 H
C8 0.0955(7) 0.3462(6) 0.08740(11) 0.0455(8) Uani d . 1 C
H8 -0.0113 0.2050 0.0855 0.055 Uiso calc R 1 H

loop_
_atom_site_aniso_label
_atom_site_aniso_U_11
_atom_site_aniso_U_22
_atom_site_aniso_U_33
_atom_site_aniso_U_12
_atom_site_aniso_U_13
_atom_site_aniso_U_23
O1 0.0648(15) 0.0383(12) 0.0542(13) -0.0123(13) 0.0147(12) -0.0040(11)
O2 0.0680(17) 0.0421(14) 0.0564(14) 0.0053(12) 0.0261(14) 0.0027(11)
C1 0.0460(18) 0.0366(17) 0.0458(16) -0.0001(14) 0.0079(14) 0.0002(14)
C2 0.0386(16) 0.0308(15) 0.0399(16) 0.0030(13) -0.0018(13) 0.0042(12)
C3 0.0356(15) 0.0327(16) 0.0394(15) 0.0041(12) -0.0034(13) 0.0035(13)
C4 0.0444(18) 0.0373(17) 0.0520(17) -0.0041(15) 0.0066(16) -0.0022(14)
C5 0.0451(19) 0.0507(19) 0.066(2) -0.0047(18) 0.0046(18) 0.0111(18)
C6 0.041(2) 0.069(2) 0.0518(19) 0.0070(18) 0.0105(16) 0.0173(18)
C7 0.053(2) 0.064(2) 0.0431(17) 0.001(2) 0.0086(16) -0.0057(17)
C8 0.0433(18) 0.0486(18) 0.0446(17) -0.0028(16) -0.0005(15) -0.0035(15)

loop_
_atom_type_symbol
_atom_type_description
_atom_type_scat_dispersion_real
_atom_type_scat_dispersion_imag
_atom_type_scat_source
C C 0.0033 0.0000
; International Tables
Vol. C, Tables 4.2.6.8 and 6.1.1.4
;
H H 0.0000 0.0000
; International Tables
Vol. C, Tables 4.2.6.8 and 6.1.1.4
;
O O 0.0106 0.0000
; International Tables
Vol. C, Tables 4.2.6.8 and 6.1.1.4
;

loop_
_geom_angle_atom_site_label_1
_geom_angle_atom_site_label_2
_geom_angle_atom_site_label_3
_geom_angle
C1 O2 H2 105(3)
O2 C1 C2 110.4(3)
O2 C1 H1A 109.6
C2 C1 H1A 109.6
O2 C1 H1B 109.6
C2 C1 H1B 109.6
H1A C1 H1B 108.1
O1 C2 C3 121.6(3)
O1 C2 C1 120.4(3)
C3 C2 C1 117.9(2)
C8 C3 C4 118.7(3)
C8 C3 C2 118.8(3)
C4 C3 C2 122.5(3)
C5 C4 C3 120.2(3)
C5 C4 H4 119.9
C3 C4 H4 119.9
C6 C5 C4 120.3(3)
C6 C5 H5 119.8
C4 C5 H5 119.8
C5 C6 C7 119.8(3)
C5 C6 H6 120.1
C7 C6 H6 120.1
C6 C7 C8 120.3(3)
C6 C7 H7 119.8
C8 C7 H7 119.8
C7 C8 C3 120.7(3)
C7 C8 H8 119.6
C3 C8 H8 119.6

loop_
_geom_bond_atom_site_label_1
_geom_bond_atom_site_label_2
_geom_bond_distance
O1 C2 1.212(4)
O2 C1 1.404(4)
O2 H2 0.90(5)
C1 C2 1.504(4)
C1 H1A 0.9700
C1 H1B 0.9700
C2 C3 1.487(4)
C3 C8 1.380(4)
C3 C4 1.389(4)
C4 C5 1.383(5)
C4 H4 0.9300
C5 C6 1.369(5)
C5 H5 0.9300
C6 C7 1.371(5)
C6 H6 0.9300
C7 C8 1.375(5)
C7 H7 0.9300
C8 H8 0.9300

loop_
_geom_hbond_atom_site_label_D
_geom_hbond_atom_site_label_H
_geom_hbond_atom_site_label_A
_geom_hbond_site_symmetry_A
_geom_hbond_distance_DH
_geom_hbond_distance_HA
_geom_hbond_distance_DA
_geom_hbond_angle_DHA
_geom_hbond_publ_flag
O2 H2 O1 3_455 0.90(5) 2.16(5) 2.885(3) 137(4) yes
O2 H2 O2 3_455 0.90(5) 2.19(5) 2.960(2) 143(3) yes

loop_
_geom_torsion_atom_site_label_1
_geom_torsion_atom_site_label_2
_geom_torsion_atom_site_label_3
_geom_torsion_atom_site_label_4
_geom_torsion
_geom_torsion_publ_flag
O2 C1 C2 O1 -0.9(4) yes
O2 C1 C2 C3 179.9(3) yes
O1 C2 C3 C8 6.0(4) ?
C1 C2 C3 C8 -174.7(3) ?
O1 C2 C3 C4 -173.9(3) ?
C1 C2 C3 C4 5.3(4) ?
C8 C3 C4 C5 -0.8(5) ?
C2 C3 C4 C5 179.2(3) ?
C3 C4 C5 C6 0.7(5) ?
C4 C5 C6 C7 -0.6(5) ?
C5 C6 C7 C8 0.5(6) ?
C6 C7 C8 C3 -0.6(6) ?
C4 C3 C8 C7 0.7(5) ?
C2 C3 C8 C7 -179.3(3) ?

loop_
_cod_related_entry_id
_cod_related_entry_database
_cod_related_entry_code
1 ChemSpider 61765
